data_7023727
loop_
_publ_author_name
'Bartelmess, Juergen'
'Weare, Walter W.'
'Sommer, Roger D.'

_publ_section_title
;
 Synthesis, characterization and structural investigation of novel
 meso-pyridyl BODIPY-cobaloxime complexes.
;
_journal_issue 41
_journal_name_full 'Dalton transactions (Cambridge, England : 2003)'
_journal_page_first 14883
_journal_page_last 14891
_journal_paper_doi 10.1039/c3dt51849c
_journal_volume 42
_journal_year 2013
_chemical_formula_sum 'C27 H34 B Cl Co F2 N7 O4'
_chemical_formula_weight 663.80
_chemical_name_common JBWW02_B
_space_group_crystal_system monoclinic
_space_group_IT_number 14
_space_group_name_Hall '-P 2ybc'
_space_group_name_H-M_alt 'P 1 21/c 1'
_symmetry_space_group_name_Hall '-P 2ybc'
_symmetry_space_group_name_H-M 'P 1 21/c 1'
_atom_sites_solution_hydrogens geom
_atom_sites_solution_primary direct
_atom_sites_solution_secondary difmap
_cell_angle_alpha 90
_cell_angle_beta 90.834(2)
_cell_angle_gamma 90
_cell_formula_units_Z 8
_cell_length_a 16.6111(5)
_cell_length_b 13.0356(4)
_cell_length_c 27.7368(10)
_cell_measurement_reflns_used 9565
_cell_measurement_temperature 110.(2)
_cell_measurement_theta_max 33.0820
_cell_measurement_theta_min 2.4524
_cell_volume 6005.4(3)
_computing_cell_refinement 'SAINT V7.68A (Bruker AXS Inc., 2009)'
_computing_data_collection 'Bruker Instrument Service v2009, 11, 0, 0'
_computing_data_reduction 'SAINT V7.68A (Bruker AXS Inc., 2009)'
_computing_structure_refinement 'SHELXL-2013 (Sheldrick, 2013)'
_computing_structure_solution 'SHELXS-97 (Sheldrick, 2008)'
_diffrn_ambient_temperature 110.(2)
_diffrn_detector_area_resol_mean 8.3333
_diffrn_measured_fraction_theta_full 1.00
_diffrn_measured_fraction_theta_max 1.00
_diffrn_measurement_device_type 'Bruker-Nonius X8 Kappa APEX II'
_diffrn_measurement_method 'phi and omega scans'
_diffrn_radiation_monochromator graphite
_diffrn_radiation_type MoK\a
_diffrn_radiation_wavelength 0.71073
_diffrn_reflns_av_R_equivalents 0.0369
_diffrn_reflns_av_sigmaI/netI 0.0272
_diffrn_reflns_limit_h_max 14
_diffrn_reflns_limit_h_min -23
_diffrn_reflns_limit_k_max 18
_diffrn_reflns_limit_k_min -18
_diffrn_reflns_limit_l_max 39
_diffrn_reflns_limit_l_min -39
_diffrn_reflns_number 108930
_diffrn_reflns_theta_full 30.51
_diffrn_reflns_theta_max 30.51
_diffrn_reflns_theta_min 1.23
_diffrn_source 'fine-focus sealed tube'
_exptl_absorpt_coefficient_mu 0.719
_exptl_absorpt_correction_T_max 0.86
_exptl_absorpt_correction_T_min 0.76
_exptl_absorpt_correction_type multi-scan
_exptl_absorpt_process_details 'SADABS V2008/1 (Bruker AXS Inc.)'
_exptl_crystal_colour 'dark red-orange'
_exptl_crystal_density_diffrn 1.468
_exptl_crystal_density_method 'not measured'
_exptl_crystal_description block
_exptl_crystal_F_000 2752
_exptl_crystal_size_max 0.340
_exptl_crystal_size_mid 0.270
_exptl_crystal_size_min 0.210
_refine_diff_density_max 0.883
_refine_diff_density_min -0.787
_refine_ls_extinction_method none
_refine_ls_goodness_of_fit_ref 1.227
_refine_ls_hydrogen_treatment constr
_refine_ls_matrix_type full
_refine_ls_number_parameters 1144
_refine_ls_number_reflns 18312
_refine_ls_number_restraints 823
_refine_ls_restrained_S_all 1.207
_refine_ls_R_factor_all 0.0654
_refine_ls_R_factor_gt 0.0574
_refine_ls_shift/su_max 0.026
_refine_ls_shift/su_mean 0.001
_refine_ls_structure_factor_coef Fsqd
_refine_ls_weighting_details
;
w=1/[\s^2^(Fo^2^)+(0.0170P)^2^+15.1833P]
where P=(Fo^2^+2Fc^2^)/3
;
_refine_ls_weighting_scheme calc
_refine_ls_wR_factor_gt 0.1220
_refine_ls_wR_factor_ref 0.1252
_reflns_number_gt 16245
_reflns_number_total 18312
_reflns_threshold_expression 'I > 2\s(I)'
_cod_data_source_file c3dt51849c.txt
_cod_data_source_block II
_cod_database_code 7023727

loop_
_space_group_symop_operation_xyz
'x, y, z'
'-x, y+1/2, -z+1/2'
'-x, -y, -z'
'x, -y-1/2, z-1/2'

loop_
_atom_site_type_symbol
_atom_site_label
_atom_site_fract_x
_atom_site_fract_y
_atom_site_fract_z
_atom_site_U_iso_or_equiv
_atom_site_adp_type
_atom_site_calc_flag
_atom_site_refinement_flags_adp
_atom_site_refinement_flags_occupancy
_atom_site_refinement_flags_posn
_atom_site_occupancy
_atom_site_disorder_assembly
_atom_site_disorder_group
Co Co1 0.57507(2) 0.74577(3) 0.94561(2) 0.01250(7) Uani d . . . 1.0 . .
Cl Cl1 0.66563(4) 0.81590(5) 0.99537(3) 0.01866(13) Uani d . . . 1.0 . .
F F1 0.09902(18) 0.5666(3) 0.73766(11) 0.0307(7) Uani d U P . 0.743(5) A 1
F F1A 0.0832(6) 0.6283(10) 0.7378(3) 0.038(2) Uani d U P . 0.257(5) A 2
F F2 0.0735(2) 0.4479(3) 0.79581(13) 0.0275(7) Uani d U P . 0.743(5) A 1
F F2A 0.0650(6) 0.4975(9) 0.7900(4) 0.035(2) Uani d U P . 0.257(5) A 2
O O1 0.58001(13) 0.56968(18) 1.00475(9) 0.0252(5) Uani d . . . 1.0 . .
H H1 0.5337 0.5927 1.0098 0.038 Uiso calc U P R 0.5 B 1
O O2 0.67461(12) 0.79710(16) 0.86724(7) 0.0173(4) Uani d . . . 1.0 . .
H H2 0.6403 0.8444 0.8676 0.026 Uiso calc U P R 0.5 C 2
O O3 0.57336(13) 0.92828(16) 0.88867(8) 0.0198(4) Uani d . . . 1.0 . .
H H3 0.6161 0.8986 0.8808 0.03 Uiso calc U P R 0.5 D 1
O O4 0.47702(13) 0.69883(18) 1.02636(8) 0.0219(4) Uani d . . . 1.0 . .
H H4 0.5139 0.6548 1.0275 0.033 Uiso calc U P R 0.5 E 2
N N1 0.61035(14) 0.61557(18) 0.96613(9) 0.0171(5) Uani d . . . 1.0 . .
N N2 0.65536(14) 0.72601(18) 0.89966(9) 0.0147(4) Uani d . . . 1.0 . .
N N3 0.53952(14) 0.87727(18) 0.92511(9) 0.0155(4) Uani d . . . 1.0 . .
N N4 0.49217(14) 0.76674(19) 0.99121(9) 0.0160(4) Uani d . . . 1.0 . .
N N5 0.49420(14) 0.68208(18) 0.90296(9) 0.0152(4) Uani d . . . 1.0 . .
N N6 0.2108(2) 0.4721(3) 0.77107(13) 0.0194(7) Uani d U P . 0.743(5) A 1
N N6A 0.1979(7) 0.5248(11) 0.7624(4) 0.024(2) Uani d U P . 0.257(5) A 2
N N7 0.1407(3) 0.6049(4) 0.81972(18) 0.0179(8) Uani d U P . 0.743(5) A 1
N N7A 0.1346(10) 0.6466(11) 0.8179(6) 0.024(3) Uani d U P . 0.257(5) A 2
C C1 0.66557(17) 0.5727(2) 0.94061(12) 0.0201(6) Uani d . . . 1.0 . .
C C2 0.69341(16) 0.6389(2) 0.90156(11) 0.0174(5) Uani d . . . 1.0 . .
C C3 0.6965(2) 0.4678(3) 0.95160(16) 0.0336(8) Uani d . . . 1.0 . .
H H3A 0.728 0.4694 0.9818 0.05 Uiso calc U . R 1.0 . .
H H3B 0.7309 0.4447 0.9253 0.05 Uiso calc U . R 1.0 . .
H H3C 0.6512 0.4205 0.9549 0.05 Uiso calc U . R 1.0 . .
C C4 0.7604(2) 0.6152(3) 0.86792(13) 0.0268(7) Uani d . . . 1.0 . .
H H4A 0.741 0.6221 0.8345 0.04 Uiso calc U . R 1.0 . .
H H4B 0.7791 0.5448 0.8734 0.04 Uiso calc U . R 1.0 . .
H H4C 0.8049 0.663 0.8737 0.04 Uiso calc U . R 1.0 . .
C C5 0.47529(17) 0.9128(2) 0.94542(11) 0.0182(5) Uani d . . . 1.0 . .
C C6 0.44846(17) 0.8481(2) 0.98547(10) 0.0173(5) Uani d . . . 1.0 . .
C C7 0.4337(2) 1.0076(2) 0.92814(13) 0.0268(7) Uani d . . . 1.0 . .
H H7A 0.4668 1.0677 0.9361 0.04 Uiso calc U . R 1.0 . .
H H7B 0.3814 1.0137 0.9438 0.04 Uiso calc U . R 1.0 . .
H H7C 0.4255 1.0038 0.8931 0.04 Uiso calc U . R 1.0 . .
C C8 0.37884(19) 0.8734(3) 1.01678(12) 0.0265(7) Uani d . . . 1.0 . .
H H8A 0.3311 0.8359 1.0054 0.04 Uiso calc U . R 1.0 . .
H H8B 0.3682 0.9473 1.0153 0.04 Uiso calc U . R 1.0 . .
H H8C 0.3915 0.8536 1.0501 0.04 Uiso calc U . R 1.0 . .
C C9 0.47598(18) 0.7224(2) 0.85965(11) 0.0186(5) Uani d . . . 1.0 . .
H H9 0.5101 0.774 0.847 0.022 Uiso calc U . R 1.0 . .
C C10 0.40909(18) 0.6917(3) 0.83250(11) 0.0212(6) Uani d . . . 1.0 . .
H H10 0.3967 0.7228 0.8023 0.025 Uiso calc U P R 0.170(7) F 2
C C11 0.36094(18) 0.6139(3) 0.85088(11) 0.0235(6) Uani d . . D 1.0 . .
C C12 0.3829(2) 0.5674(3) 0.89413(12) 0.0266(7) Uani d . . D 1.0 . .
H H12 0.3524 0.5117 0.9063 0.032 Uiso calc U P R 0.830(7) F 1
C C13 0.44955(18) 0.6030(2) 0.91918(11) 0.0208(6) Uani d . . D 1.0 . .
H H13 0.4645 0.571 0.9487 0.025 Uiso calc U . R 1.0 . .
C C14 0.2844(3) 0.5796(3) 0.82770(15) 0.0123(7) Uani d U P . 0.743(5) A 1
C C14A 0.2777(9) 0.6159(12) 0.8207(5) 0.0176(19) Uani d U P . 0.257(5) A 2
C C15 0.2835(3) 0.5017(4) 0.79340(16) 0.0159(8) Uani d U P . 0.743(5) A 1
C C15A 0.2729(9) 0.5407(12) 0.7858(5) 0.021(2) Uani d U P . 0.257(5) A 2
C C16 0.3461(3) 0.4388(4) 0.77433(17) 0.0179(8) Uani d U P . 0.743(5) A 1
C C16A 0.3295(10) 0.4723(12) 0.7672(6) 0.0218(19) Uani d U P . 0.257(5) A 2
C C17 0.3095(3) 0.3737(4) 0.74183(16) 0.0244(9) Uani d U P . 0.743(5) A 1
H H17 0.3358 0.3224 0.7235 0.029 Uiso calc U P R 0.743(5) A 1
C C17A 0.2887(9) 0.4155(13) 0.7318(5) 0.0264(19) Uani d U P . 0.257(5) A 2
H H17A 0.3111 0.3623 0.7129 0.032 Uiso calc U P R 0.257(5) A 2
C C18 0.2269(3) 0.3954(4) 0.74025(16) 0.0246(9) Uani d U P . 0.743(5) A 1
C C18A 0.2099(9) 0.4503(13) 0.7291(5) 0.029(2) Uani d U P . 0.257(5) A 2
C C19 0.4341(4) 0.4428(6) 0.7855(3) 0.0212(12) Uani d U P . 0.743(5) A 1
H H19A 0.4548 0.5113 0.778 0.032 Uiso calc U P R 0.743(5) A 1
H H19B 0.4621 0.3915 0.7661 0.032 Uiso calc U P R 0.743(5) A 1
H H19C 0.4433 0.4282 0.8198 0.032 Uiso calc U P R 0.743(5) A 1
C C19A 0.4163(14) 0.460(2) 0.7791(10) 0.027(4) Uani d U P . 0.257(5) A 2
H H19D 0.4455 0.5219 0.7703 0.041 Uiso calc U P R 0.257(5) A 2
H H19E 0.4378 0.401 0.7612 0.041 Uiso calc U P R 0.257(5) A 2
H H19F 0.423 0.4472 0.8138 0.041 Uiso calc U P R 0.257(5) A 2
C C20 0.1642(3) 0.3444(5) 0.70956(18) 0.0375(13) Uani d U P . 0.743(5) A 1
H H20A 0.1572 0.2734 0.7203 0.056 Uiso calc U P R 0.743(5) A 1
H H20B 0.1812 0.345 0.6759 0.056 Uiso calc U P R 0.743(5) A 1
H H20C 0.1131 0.3814 0.7124 0.056 Uiso calc U P R 0.743(5) A 1
C C20A 0.1437(10) 0.4174(15) 0.6939(5) 0.040(3) Uani d U P . 0.257(5) A 2
H H20D 0.1101 0.3649 0.709 0.06 Uiso calc U P R 0.257(5) A 2
H H20E 0.168 0.3891 0.6647 0.06 Uiso calc U P R 0.257(5) A 2
H H20F 0.1104 0.4769 0.6853 0.06 Uiso calc U P R 0.257(5) A 2
C C21 0.0835(4) 0.6645(4) 0.8387(2) 0.0239(11) Uani d U P . 0.743(5) A 1
C C21A 0.0828(13) 0.6999(13) 0.8451(8) 0.027(2) Uani d U P . 0.257(5) A 2
C C22 0.1202(5) 0.7301(5) 0.8729(3) 0.0259(12) Uani d U P . 0.743(5) A 1
H H22 0.0927 0.7798 0.8915 0.031 Uiso calc U P R 0.743(5) A 1
C C22A 0.1170(16) 0.7562(16) 0.8786(10) 0.026(2) Uani d U P . 0.257(5) A 2
H H22A 0.0919 0.7979 0.9021 0.031 Uiso calc U P R 0.257(5) A 2
C C23 0.2029(3) 0.7112(4) 0.8755(2) 0.0190(9) Uani d U P . 0.743(5) A 1
C C23A 0.1949(13) 0.7410(14) 0.8720(8) 0.027(2) Uani d U P . 0.257(5) A 2
C C24 0.2149(3) 0.6310(4) 0.84120(17) 0.0156(8) Uani d U P . 0.743(5) A 1
C C24A 0.2099(10) 0.6693(13) 0.8365(6) 0.023(2) Uani d U P . 0.257(5) A 2
C C25 -0.0028(4) 0.6560(6) 0.8249(3) 0.0352(14) Uani d U P . 0.743(5) A 1
H H25A -0.0092 0.666 0.79 0.053 Uiso calc U P R 0.743(5) A 1
H H25B -0.0337 0.7084 0.8419 0.053 Uiso calc U P R 0.743(5) A 1
H H25C -0.0227 0.5878 0.8336 0.053 Uiso calc U P R 0.743(5) A 1
C C25A -0.0078(13) 0.6912(16) 0.8353(9) 0.035(4) Uani d U P . 0.257(5) A 2
H H25D -0.0209 0.7218 0.8039 0.052 Uiso calc U P R 0.257(5) A 2
H H25E -0.037 0.7275 0.8606 0.052 Uiso calc U P R 0.257(5) A 2
H H25F -0.0235 0.6188 0.8352 0.052 Uiso calc U P R 0.257(5) A 2
C C26 0.2636(5) 0.7651(4) 0.9073(3) 0.0241(11) Uani d U P . 0.743(5) A 1
H H26A 0.3043 0.7979 0.8873 0.036 Uiso calc U P R 0.743(5) A 1
H H26B 0.2896 0.7151 0.9289 0.036 Uiso calc U P R 0.743(5) A 1
H H26C 0.2364 0.8174 0.9266 0.036 Uiso calc U P R 0.743(5) A 1
C C26A 0.2595(16) 0.7984(16) 0.9021(9) 0.034(4) Uani d U P . 0.257(5) A 2
H H26D 0.2339 0.8334 0.9291 0.051 Uiso calc U P R 0.257(5) A 2
H H26E 0.2864 0.8491 0.8818 0.051 Uiso calc U P R 0.257(5) A 2
H H26F 0.2993 0.7492 0.9146 0.051 Uiso calc U P R 0.257(5) A 2
C C27 0.3879(2) 0.7427(3) 0.78693(14) 0.0258(8) Uani d . P . 0.830(7) F 1
H H27A 0.3369 0.7795 0.7904 0.039 Uiso calc U P R 0.830(7) F 1
H H27B 0.3823 0.6913 0.7613 0.039 Uiso calc U P R 0.830(7) F 1
H H27C 0.4304 0.7914 0.7786 0.039 Uiso calc U P R 0.830(7) F 1
C C27A 0.3170(8) 0.5083(13) 0.9177(5) 0.0258(8) Uani d . P D 0.170(7) F 2
H H27D 0.2734 0.5552 0.9264 0.039 Uiso calc U P R 0.170(7) F 2
H H27E 0.3382 0.4747 0.9469 0.039 Uiso calc U P R 0.170(7) F 2
H H27F 0.2961 0.4562 0.8954 0.039 Uiso calc U P R 0.170(7) F 2
B B1 0.1277(3) 0.5221(5) 0.78006(19) 0.0218(10) Uani d U P . 0.743(5) A 1
B B1A 0.1186(10) 0.5746(16) 0.7751(6) 0.028(3) Uani d U P . 0.257(5) A 2
Co Co2 0.92518(2) 0.24147(3) 0.94251(2) 0.01238(7) Uani d . . . 1.0 . .
Cl Cl2 0.83365(4) 0.29993(6) 0.99269(3) 0.02022(14) Uani d . . . 1.0 . .
F F3 1.43237(19) 0.0023(2) 0.79221(12) 0.0249(6) Uani d U P . 0.842(5) G 1
F F3A 1.4229(12) -0.0403(14) 0.7990(7) 0.030(4) Uani d U P . 0.158(5) G 2
F F4 1.41419(17) 0.1325(3) 0.73866(10) 0.0297(6) Uani d U P . 0.842(5) G 1
F F4A 1.3995(10) 0.0777(16) 0.7398(6) 0.038(4) Uani d U P . 0.158(5) G 2
O O5 0.82391(13) 0.30213(17) 0.86428(8) 0.0226(4) Uani d . . . 1.0 . .
H H5 0.8532 0.3535 0.8698 0.034 Uiso calc U P R 0.5 H 1
O O6 0.92471(13) 0.05529(17) 0.99455(9) 0.0235(5) Uani d . . . 1.0 . .
H H6 0.9638 0.0883 1.0062 0.035 Uiso calc U P R 0.5 I 2
O O7 1.02102(13) 0.18694(18) 1.02471(8) 0.0227(4) Uani d . . . 1.0 . .
H H7 0.9878 0.1387 1.0217 0.034 Uiso calc U P R 0.5 J 1
O O8 0.92365(14) 0.43139(16) 0.89130(8) 0.0233(5) Uani d . . . 1.0 . .
H H8 0.885 0.398 0.8794 0.035 Uiso calc U P R 0.5 K 2
N N8 0.84480(14) 0.22593(18) 0.89423(9) 0.0161(4) Uani d . . . 1.0 . .
N N9 0.89291(14) 0.10700(18) 0.95718(9) 0.0164(5) Uani d . . . 1.0 . .
N N10 1.00619(14) 0.25801(19) 0.99085(9) 0.0174(5) Uani d . . . 1.0 . .
N N11 0.95843(15) 0.37655(18) 0.92711(9) 0.0172(5) Uani d . . . 1.0 . .
N N12 1.00816(13) 0.18913(18) 0.89953(9) 0.0143(4) Uani d . . . 1.0 . .
N N13 1.29846(19) 0.0336(3) 0.76253(11) 0.0174(6) Uani d U P . 0.842(5) G 1
N N13A 1.2896(11) -0.0161(18) 0.7716(7) 0.022(3) Uani d U P . 0.158(5) G 2
N N14 1.3654(2) 0.1549(3) 0.81933(13) 0.0166(6) Uani d U P . 0.842(5) G 1
N N14A 1.3602(14) 0.1195(16) 0.8211(9) 0.0166(6) Uani d U P . 0.158(5) G 2
C C28 0.80959(18) 0.1376(2) 0.89199(11) 0.0200(6) Uani d . . . 1.0 . .
C C29 0.83911(17) 0.0661(2) 0.92920(12) 0.0201(6) Uani d . . . 1.0 . .
C C30 0.7441(2) 0.1142(3) 0.85620(15) 0.0354(8) Uani d . . . 1.0 . .
H H30A 0.7089 0.174 0.8526 0.053 Uiso calc U . R 1.0 . .
H H30B 0.7127 0.0555 0.8675 0.053 Uiso calc U . R 1.0 . .
H H30C 0.7679 0.0976 0.825 0.053 Uiso calc U . R 1.0 . .
C C31 0.8099(2) -0.0407(3) 0.93509(16) 0.0353(9) Uani d . . . 1.0 . .
H H31A 0.8522 -0.0822 0.9506 0.053 Uiso calc U . R 1.0 . .
H H31B 0.7964 -0.0697 0.9034 0.053 Uiso calc U . R 1.0 . .
H H31C 0.7619 -0.0408 0.9552 0.053 Uiso calc U . R 1.0 . .
C C32 1.04978(18) 0.3405(2) 0.98791(11) 0.0202(6) Uani d . . . 1.0 . .
C C33 1.02244(19) 0.4098(2) 0.94944(12) 0.0213(6) Uani d . . . 1.0 . .
C C34 1.1194(2) 0.3622(3) 1.02115(13) 0.0299(7) Uani d . . . 1.0 . .
H H34A 1.1178 0.3154 1.0488 0.045 Uiso calc U . R 1.0 . .
H H34B 1.1163 0.4332 1.0326 0.045 Uiso calc U . R 1.0 . .
H H34C 1.1699 0.3522 1.0039 0.045 Uiso calc U . R 1.0 . .
C C35 1.0644(2) 0.5066(3) 0.93588(14) 0.0330(8) Uani d . . . 1.0 . .
H H35A 1.1058 0.4914 0.9121 0.049 Uiso calc U . R 1.0 . .
H H35B 1.0897 0.5371 0.9646 0.049 Uiso calc U . R 1.0 . .
H H35C 1.0253 0.555 0.922 0.049 Uiso calc U . R 1.0 . .
C C36 1.02154(17) 0.2329(2) 0.85681(10) 0.0189(5) Uani d . . . 1.0 . .
H H36 0.9837 0.2811 0.8444 0.023 Uiso calc U . R 1.0 . .
C C37 1.08892(18) 0.2100(3) 0.83014(11) 0.0218(6) Uani d . . . 1.0 . .
H H37 1.0968 0.2417 0.7997 0.026 Uiso calc U P R 0.783(9) L 1
C C38 1.14465(18) 0.1407(3) 0.84805(11) 0.0224(6) Uani d . . . 1.0 . .
C C39 1.12965(18) 0.0917(3) 0.89146(11) 0.0227(6) Uani d . . . 1.0 . .
H H39 1.1658 0.0416 0.9041 0.027 Uiso calc U P R 0.217(9) L 2
C C40 1.06037(17) 0.1179(2) 0.91581(11) 0.0191(5) Uani d . . . 1.0 . .
H H40 1.0493 0.084 0.9453 0.023 Uiso calc U . R 1.0 . .
C C41 1.2224(2) 0.1254(3) 0.82216(14) 0.0157(7) Uani d U P . 0.842(5) G 1
C C41A 1.2180(15) 0.0892(18) 0.8280(9) 0.017(2) Uani d U P . 0.158(5) G 2
C C42 1.2263(2) 0.0498(3) 0.78688(14) 0.0177(7) Uani d U P . 0.842(5) G 1
C C42A 1.2152(14) 0.0111(19) 0.7937(8) 0.019(2) Uani d U P . 0.158(5) G 2
C C43 1.1681(3) -0.0210(4) 0.76863(17) 0.0210(8) Uani d U P . 0.842(5) G 1
C C43A 1.1529(17) -0.051(2) 0.7739(10) 0.023(3) Uani d U P . 0.158(5) G 2
C C44 1.2062(3) -0.0763(4) 0.73305(15) 0.0239(8) Uani d U P . 0.842(5) G 1
H H44 1.1825 -0.1291 0.714 0.029 Uiso calc U P R 0.842(5) G 1
C C44A 1.1918(15) -0.118(2) 0.7425(9) 0.026(3) Uani d U P . 0.158(5) G 2
H H44A 1.1672 -0.1727 0.7255 0.031 Uiso calc U P R 0.158(5) G 2
C C45 1.2853(2) -0.0413(3) 0.72988(13) 0.0220(8) Uani d U P . 0.842(5) G 1
C C45A 1.2691(14) -0.091(2) 0.7403(8) 0.025(3) Uani d U P . 0.158(5) G 2
C C46 1.0834(4) -0.0382(7) 0.7835(3) 0.0256(14) Uani d U P . 0.842(5) G 1
H H46A 1.0824 -0.0569 0.8177 0.038 Uiso calc U P R 0.842(5) G 1
H H46B 1.0597 -0.0938 0.7642 0.038 Uiso calc U P R 0.842(5) G 1
H H46C 1.0522 0.0247 0.7783 0.038 Uiso calc U P R 0.842(5) G 1
C C46A 1.070(3) -0.050(4) 0.7913(18) 0.027(5) Uani d U P . 0.158(5) G 2
H H46D 1.0702 -0.0671 0.8258 0.041 Uiso calc U P R 0.158(5) G 2
H H46E 1.0383 -0.1016 0.7735 0.041 Uiso calc U P R 0.158(5) G 2
H H46F 1.0465 0.0177 0.7863 0.041 Uiso calc U P R 0.158(5) G 2
C C47 1.3480(3) -0.0756(4) 0.69524(14) 0.0283(9) Uani d U P . 0.842(5) G 1
H H47A 1.3682 -0.0161 0.6775 0.043 Uiso calc U P R 0.842(5) G 1
H H47B 1.3244 -0.1251 0.6725 0.043 Uiso calc U P R 0.842(5) G 1
H H47C 1.3926 -0.108 0.713 0.043 Uiso calc U P R 0.842(5) G 1
C C47A 1.3338(15) -0.141(2) 0.7099(8) 0.034(4) Uani d U P . 0.158(5) G 2
H H47D 1.3739 -0.0894 0.7011 0.051 Uiso calc U P R 0.158(5) G 2
H H47E 1.3091 -0.1697 0.6806 0.051 Uiso calc U P R 0.158(5) G 2
H H47F 1.36 -0.1959 0.7285 0.051 Uiso calc U P R 0.158(5) G 2
C C48 1.4213(3) 0.2076(4) 0.8448(2) 0.0188(9) Uani d U P . 0.842(5) G 1
C C48A 1.416(2) 0.177(2) 0.8399(12) 0.019(3) Uani d U P . 0.158(5) G 2
C C49 1.3822(3) 0.2686(4) 0.87941(18) 0.0214(9) Uani d U P . 0.842(5) G 1
H H49 1.4083 0.3122 0.9022 0.026 Uiso calc U P R 0.842(5) G 1
C C49A 1.3915(19) 0.248(2) 0.8703(11) 0.021(2) Uani d U P . 0.158(5) G 2
H H49A 1.4219 0.3012 0.8852 0.025 Uiso calc U P R 0.158(5) G 2
C C50 1.3025(3) 0.2550(3) 0.87500(17) 0.0204(8) Uani d U P . 0.842(5) G 1
C C50A 1.2968(16) 0.2214(19) 0.8758(10) 0.018(2) Uani d U P . 0.158(5) G 2
C C51 1.2901(2) 0.1793(3) 0.83762(14) 0.0157(7) Uani d U P . 0.842(5) G 1
C C51A 1.2838(14) 0.1409(18) 0.8427(8) 0.016(2) Uani d U P . 0.158(5) G 2
C C52 1.5088(3) 0.1963(4) 0.8373(2) 0.0268(11) Uani d U P . 0.842(5) G 1
H H52A 1.5248 0.1253 0.844 0.04 Uiso calc U P R 0.842(5) G 1
H H52B 1.5381 0.2427 0.8591 0.04 Uiso calc U P R 0.842(5) G 1
H H52C 1.5213 0.2133 0.8038 0.04 Uiso calc U P R 0.842(5) G 1
C C52A 1.509(2) 0.169(2) 0.8254(12) 0.026(5) Uani d U P . 0.158(5) G 2
H H52D 1.5334 0.1086 0.841 0.039 Uiso calc U P R 0.158(5) G 2
H H52E 1.5374 0.2308 0.8361 0.039 Uiso calc U P R 0.158(5) G 2
H H52F 1.5131 0.162 0.7903 0.039 Uiso calc U P R 0.158(5) G 2
C C53 1.2414(3) 0.3094(4) 0.90361(16) 0.0253(9) Uani d U P . 0.842(5) G 1
H H53A 1.2094 0.2593 0.9214 0.038 Uiso calc U P R 0.842(5) G 1
H H53B 1.206 0.3488 0.882 0.038 Uiso calc U P R 0.842(5) G 1
H H53C 1.2683 0.356 0.9264 0.038 Uiso calc U P R 0.842(5) G 1
C C53A 1.2315(14) 0.2709(16) 0.9117(8) 0.017(3) Uani d U P . 0.158(5) G 2
H H53D 1.1838 0.2922 0.8931 0.026 Uiso calc U P R 0.158(5) G 2
H H53E 1.2552 0.3307 0.928 0.026 Uiso calc U P R 0.158(5) G 2
H H53F 1.216 0.2198 0.9358 0.026 Uiso calc U P R 0.158(5) G 2
C C54 1.1895(2) 0.0206(3) 0.91264(15) 0.0241(10) Uani d . P . 0.783(9) L 1
H H54A 1.2078 -0.0271 0.8878 0.036 Uiso calc U P R 0.783(9) L 1
H H54B 1.1648 -0.0182 0.9389 0.036 Uiso calc U P R 0.783(9) L 1
H H54C 1.2355 0.0597 0.9253 0.036 Uiso calc U P R 0.783(9) L 1
C C54A 1.1096(10) 0.2498(13) 0.7874(5) 0.027(4) Uani d . P . 0.217(9) L 2
H H54D 1.0698 0.3013 0.7774 0.041 Uiso calc U P R 0.217(9) L 2
H H54E 1.1114 0.195 0.7632 0.041 Uiso calc U P R 0.217(9) L 2
H H54F 1.1628 0.282 0.7903 0.041 Uiso calc U P R 0.217(9) L 2
B B2 1.3806(2) 0.0794(4) 0.77716(15) 0.0184(8) Uani d U P . 0.842(5) G 1
B B2A 1.3681(17) 0.027(3) 0.7810(10) 0.029(4) Uani d U P . 0.158(5) G 2

loop_
_atom_site_aniso_label
_atom_site_aniso_U_11
_atom_site_aniso_U_22
_atom_site_aniso_U_33
_atom_site_aniso_U_12
_atom_site_aniso_U_13
_atom_site_aniso_U_23
Co1 0.01284(15) 0.00966(15) 0.01503(16) -0.00089(13) 0.00152(12) 0.00354(13)
Cl1 0.0154(3) 0.0217(3) 0.0189(3) -0.0043(2) -0.0009(2) 0.0012(2)
F1 0.0251(14) 0.0422(19) 0.0246(14) -0.0044(14) -0.0078(11) 0.0060(14)
F1A 0.032(5) 0.050(6) 0.033(5) 0.002(5) -0.011(4) 0.000(4)
F2 0.0196(13) 0.0286(17) 0.0345(16) -0.0087(14) 0.0055(11) 0.0011(15)
F2A 0.025(5) 0.033(5) 0.046(6) -0.015(5) 0.004(4) -0.011(5)
O1 0.0202(10) 0.0236(11) 0.0319(12) 0.0001(9) 0.0050(9) 0.0191(9)
O2 0.0179(9) 0.0170(9) 0.0171(9) -0.0024(8) 0.0033(7) 0.0055(8)
O3 0.0225(10) 0.0143(9) 0.0226(10) -0.0007(8) 0.0030(8) 0.0079(8)
O4 0.0222(11) 0.0248(11) 0.0187(10) -0.0049(9) 0.0049(8) 0.0063(9)
N1 0.0141(10) 0.0146(10) 0.0226(12) -0.0020(9) 0.0000(9) 0.0069(9)
N2 0.0134(10) 0.0136(10) 0.0172(11) -0.0024(8) 0.0007(8) 0.0023(8)
N3 0.0172(11) 0.0113(10) 0.0179(11) -0.0006(8) -0.0006(9) 0.0038(8)
N4 0.0142(10) 0.0171(11) 0.0166(11) -0.0054(9) 0.0020(8) 0.0015(9)
N5 0.0126(10) 0.0150(11) 0.0181(11) -0.0004(8) 0.0035(8) 0.0006(9)
N6 0.0148(16) 0.026(2) 0.0169(17) -0.0052(15) 0.0013(12) -0.0035(15)
N6A 0.024(5) 0.027(5) 0.021(5) -0.005(4) -0.002(4) -0.006(4)
N7 0.0110(16) 0.021(2) 0.0213(17) 0.0013(18) 0.0003(12) 0.007(2)
N7A 0.019(5) 0.022(6) 0.031(5) -0.002(6) -0.004(4) 0.005(6)
C1 0.0167(13) 0.0124(12) 0.0313(16) 0.0007(10) -0.0010(11) 0.0043(11)
C2 0.0123(12) 0.0168(12) 0.0229(14) 0.0002(10) -0.0004(10) 0.0005(10)
C3 0.0247(16) 0.0182(14) 0.058(2) 0.0072(12) 0.0041(16) 0.0112(15)
C4 0.0235(15) 0.0272(16) 0.0298(17) 0.0061(13) 0.0067(12) -0.0014(13)
C5 0.0189(13) 0.0145(12) 0.0212(14) 0.0018(10) -0.0019(10) -0.0016(10)
C6 0.0157(12) 0.0189(13) 0.0172(13) 0.0003(10) 0.0009(10) -0.0043(10)
C7 0.0256(16) 0.0195(14) 0.0351(18) 0.0103(12) -0.0046(13) 0.0010(12)
C8 0.0212(14) 0.0309(17) 0.0276(16) 0.0022(13) 0.0070(12) -0.0070(13)
C9 0.0199(13) 0.0174(13) 0.0185(13) -0.0007(10) 0.0023(10) 0.0000(10)
C10 0.0204(14) 0.0275(15) 0.0158(13) 0.0019(12) -0.0003(10) -0.0017(11)
C11 0.0156(13) 0.0348(17) 0.0203(14) -0.0041(12) 0.0036(11) -0.0097(12)
C12 0.0243(15) 0.0319(17) 0.0237(15) -0.0158(13) 0.0052(12) -0.0023(13)
C13 0.0215(14) 0.0215(14) 0.0195(14) -0.0077(11) 0.0030(11) 0.0004(11)
C14 0.0131(16) 0.0114(18) 0.0125(17) -0.0018(15) 0.0005(12) 0.0066(14)
C14A 0.015(4) 0.021(4) 0.017(4) -0.005(4) -0.003(3) 0.004(4)
C15 0.0172(17) 0.0173(19) 0.0132(17) -0.0015(15) 0.0003(13) 0.0031(15)
C15A 0.020(4) 0.026(4) 0.018(4) 0.000(4) 0.006(3) 0.004(4)
C16 0.021(2) 0.018(2) 0.0146(18) -0.0001(15) 0.0077(14) 0.0009(15)
C16A 0.024(4) 0.023(4) 0.019(4) -0.004(4) 0.003(3) 0.003(4)
C17 0.031(2) 0.024(2) 0.0180(19) -0.0013(17) 0.0085(16) -0.0023(16)
C17A 0.033(4) 0.029(4) 0.018(4) -0.007(4) 0.008(3) -0.001(3)
C18 0.028(2) 0.030(2) 0.0160(18) -0.0101(18) 0.0062(15) -0.0059(17)
C18A 0.031(4) 0.035(5) 0.022(5) -0.012(4) 0.007(4) -0.004(4)
C19 0.023(3) 0.020(3) 0.021(3) 0.009(2) 0.005(2) 0.006(2)
C19A 0.033(6) 0.028(8) 0.022(7) 0.013(6) 0.000(6) 0.005(6)
C20 0.033(2) 0.054(3) 0.026(2) -0.021(2) 0.0053(19) -0.017(2)
C20A 0.043(7) 0.055(8) 0.023(6) -0.014(7) 0.000(5) -0.009(6)
C21 0.0195(19) 0.023(3) 0.030(3) 0.008(2) 0.0058(17) 0.006(2)
C21A 0.024(4) 0.022(5) 0.034(5) 0.007(5) 0.012(4) 0.002(5)
C22 0.028(2) 0.021(3) 0.029(3) 0.009(2) 0.0135(18) 0.002(2)
C22A 0.025(4) 0.022(6) 0.031(5) 0.009(4) 0.006(4) 0.005(5)
C23 0.0169(18) 0.018(2) 0.0224(19) 0.0088(17) 0.0074(14) 0.0091(18)
C23A 0.031(4) 0.025(5) 0.026(4) 0.011(4) 0.005(4) 0.007(4)
C24 0.0134(16) 0.0160(19) 0.0174(17) 0.0001(16) -0.0001(13) 0.0071(16)
C24A 0.021(4) 0.027(5) 0.021(4) 0.005(4) 0.003(3) 0.007(4)
C25 0.018(2) 0.043(4) 0.045(4) 0.013(3) 0.003(2) 0.005(3)
C25A 0.024(6) 0.037(9) 0.043(8) 0.013(7) -0.002(6) 0.003(7)
C26 0.030(2) 0.015(3) 0.027(2) 0.004(2) 0.0101(19) -0.002(2)
C26A 0.033(6) 0.032(9) 0.036(8) 0.012(8) 0.006(6) -0.003(7)
C27 0.0294(19) 0.0285(19) 0.0193(17) -0.0105(16) -0.0032(14) 0.0092(15)
C27A 0.0294(19) 0.0285(19) 0.0193(17) -0.0105(16) -0.0032(14) 0.0092(15)
B1 0.018(2) 0.027(3) 0.021(2) -0.004(2) 0.0002(16) 0.001(2)
B1A 0.020(6) 0.033(7) 0.031(6) -0.007(6) 0.000(5) -0.006(6)
Co2 0.01249(15) 0.00986(15) 0.01481(16) 0.00180(13) 0.00095(12) 0.00331(13)
Cl2 0.0168(3) 0.0242(3) 0.0197(3) 0.0073(3) 0.0049(2) 0.0027(3)
F3 0.0187(12) 0.0255(15) 0.0304(15) 0.0064(13) 0.0005(10) -0.0038(13)
F3A 0.027(7) 0.029(8) 0.033(8) 0.006(7) -0.006(6) -0.002(7)
F4 0.0295(13) 0.0365(16) 0.0236(12) -0.0018(12) 0.0149(10) 0.0027(12)
F4A 0.038(8) 0.045(9) 0.031(7) 0.006(8) 0.009(6) 0.003(7)
O5 0.0248(11) 0.0223(11) 0.0206(11) 0.0050(9) -0.0040(8) 0.0086(9)
O6 0.0195(10) 0.0209(10) 0.0300(12) 0.0009(8) -0.0039(9) 0.0158(9)
O7 0.0231(11) 0.0247(11) 0.0202(10) 0.0044(9) -0.0047(8) 0.0058(9)
O8 0.0307(12) 0.0141(9) 0.0253(11) 0.0045(9) 0.0017(9) 0.0086(8)
N8 0.0153(10) 0.0163(11) 0.0168(11) 0.0056(9) 0.0003(8) 0.0047(9)
N9 0.0130(10) 0.0137(10) 0.0227(12) 0.0020(8) 0.0019(9) 0.0089(9)
N10 0.0174(11) 0.0181(11) 0.0166(11) 0.0051(9) 0.0003(9) 0.0007(9)
N11 0.0213(12) 0.0100(10) 0.0205(12) 0.0022(9) 0.0049(9) 0.0023(9)
N12 0.0112(10) 0.0149(10) 0.0170(11) 0.0006(8) 0.0018(8) -0.0003(8)
N13 0.0149(13) 0.0237(17) 0.0137(14) 0.0084(13) 0.0012(10) -0.0004(13)
N13A 0.019(6) 0.030(7) 0.018(7) 0.013(6) -0.004(5) -0.002(6)
N14 0.0128(12) 0.0170(17) 0.0199(13) -0.0005(14) 0.0027(10) 0.0046(15)
N14A 0.0128(12) 0.0170(17) 0.0199(13) -0.0005(14) 0.0027(10) 0.0046(15)
C28 0.0160(12) 0.0209(14) 0.0231(14) 0.0030(11) -0.0007(10) 0.0016(11)
C29 0.0126(12) 0.0173(13) 0.0304(16) -0.0015(10) 0.0013(11) 0.0051(11)
C30 0.0253(17) 0.038(2) 0.042(2) -0.0052(15) -0.0130(15) 0.0025(17)
C31 0.0260(17) 0.0222(16) 0.058(2) -0.0098(13) -0.0055(16) 0.0109(16)
C32 0.0172(13) 0.0222(14) 0.0212(14) 0.0008(11) 0.0031(10) -0.0053(11)
C33 0.0237(14) 0.0153(13) 0.0252(15) -0.0011(11) 0.0079(11) -0.0046(11)
C34 0.0225(15) 0.0362(19) 0.0309(18) -0.0025(14) -0.0032(13) -0.0109(14)
C35 0.040(2) 0.0191(15) 0.040(2) -0.0104(14) 0.0114(16) -0.0049(14)
C36 0.0182(13) 0.0226(14) 0.0160(13) 0.0030(11) 0.0012(10) 0.0011(11)
C37 0.0193(14) 0.0320(16) 0.0142(13) 0.0027(12) 0.0032(10) -0.0004(11)
C38 0.0153(13) 0.0355(17) 0.0165(13) 0.0032(12) 0.0009(10) -0.0082(12)
C39 0.0159(13) 0.0302(16) 0.0219(14) 0.0110(12) 0.0002(11) -0.0006(12)
C40 0.0158(13) 0.0203(13) 0.0211(14) 0.0063(10) 0.0014(10) 0.0018(11)
C41 0.0142(14) 0.0199(18) 0.0132(15) 0.0050(15) 0.0037(11) 0.0026(14)
C41A 0.018(4) 0.017(5) 0.015(4) 0.003(4) 0.000(4) 0.006(4)
C42 0.0148(15) 0.0234(18) 0.0149(15) 0.0019(14) -0.0009(12) 0.0004(14)
C42A 0.019(4) 0.022(4) 0.016(4) 0.003(4) 0.004(4) 0.001(4)
C43 0.0178(18) 0.026(2) 0.0188(17) 0.0021(15) -0.0037(14) -0.0026(16)
C43A 0.023(5) 0.027(5) 0.019(5) 0.003(4) -0.004(4) 0.001(4)
C44 0.0262(18) 0.028(2) 0.0177(17) 0.0046(16) -0.0055(13) -0.0042(15)
C44A 0.026(5) 0.029(5) 0.021(5) 0.005(5) -0.006(4) -0.003(4)
C45 0.0249(17) 0.028(2) 0.0134(15) 0.0086(15) -0.0006(13) -0.0023(14)
C45A 0.028(5) 0.030(5) 0.016(5) 0.006(5) -0.002(4) -0.006(5)
C46 0.021(3) 0.034(3) 0.022(3) -0.002(2) -0.0009(18) -0.003(2)
C46A 0.022(8) 0.031(11) 0.028(12) 0.000(9) -0.002(8) 0.008(10)
C47 0.031(2) 0.037(2) 0.0166(17) 0.0153(18) 0.0028(14) -0.0051(16)
C47A 0.036(7) 0.050(9) 0.016(7) 0.010(8) -0.002(6) -0.008(7)
C48 0.0154(16) 0.017(2) 0.0237(19) -0.0051(18) -0.0013(14) 0.0041(18)
C48A 0.019(5) 0.016(7) 0.023(6) -0.005(6) 0.001(5) 0.003(6)
C49 0.0211(18) 0.021(2) 0.022(2) 0.0029(15) 0.0013(15) -0.0026(15)
C49A 0.020(4) 0.018(5) 0.024(5) -0.001(4) 0.001(4) 0.001(4)
C50 0.0238(17) 0.0166(18) 0.0210(16) 0.0007(17) 0.0029(13) 0.0012(16)
C50A 0.014(4) 0.016(5) 0.022(4) 0.002(4) -0.002(4) 0.003(4)
C51 0.0116(14) 0.0199(18) 0.0156(15) 0.0018(14) 0.0041(11) 0.0025(14)
C51A 0.017(4) 0.017(5) 0.015(5) 0.003(4) 0.002(4) 0.006(4)
C52 0.0187(18) 0.028(3) 0.034(3) -0.0012(19) 0.0077(19) 0.002(2)
C52A 0.024(7) 0.026(10) 0.029(10) 0.003(8) 0.002(7) -0.009(8)
C53 0.0240(19) 0.028(2) 0.024(2) -0.0053(18) 0.0029(15) -0.0056(18)
C53A 0.020(6) 0.012(6) 0.020(6) -0.011(5) 0.002(5) 0.000(5)
C54 0.0190(18) 0.029(2) 0.024(2) 0.0167(15) 0.0105(14) 0.0153(16)
C54A 0.035(8) 0.029(8) 0.017(7) 0.003(6) 0.002(6) 0.008(6)
B2 0.0124(17) 0.026(2) 0.0173(18) 0.0041(16) 0.0039(13) -0.0018(17)
B2A 0.030(8) 0.029(8) 0.028(8) 0.007(8) 0.007(7) -0.008(8)

loop_
_atom_type_symbol
_atom_type_description
_atom_type_scat_dispersion_real
_atom_type_scat_dispersion_imag
_atom_type_scat_source
C C 0.0033 0.0016 'International Tables Vol C Tables 4.2.6.8 and 6.1.1.4'
H H 0.0000 0.0000 'International Tables Vol C Tables 4.2.6.8 and 6.1.1.4'
B B 0.0013 0.0007 'International Tables Vol C Tables 4.2.6.8 and 6.1.1.4'
Cl Cl 0.1484 0.1585 'International Tables Vol C Tables 4.2.6.8 and 6.1.1.4'
Co Co 0.3494 0.9721 'International Tables Vol C Tables 4.2.6.8 and 6.1.1.4'
F F 0.0171 0.0103 'International Tables Vol C Tables 4.2.6.8 and 6.1.1.4'
N N 0.0061 0.0033 'International Tables Vol C Tables 4.2.6.8 and 6.1.1.4'
O O 0.0106 0.0060 'International Tables Vol C Tables 4.2.6.8 and 6.1.1.4'

loop_
_geom_angle_atom_site_label_1
_geom_angle_atom_site_label_2
_geom_angle_atom_site_label_3
_geom_angle
N2 Co1 N1 81.96(10)
N2 Co1 N3 98.15(10)
N1 Co1 N3 179.82(12)
N2 Co1 N4 178.84(11)
N1 Co1 N4 98.84(11)
N3 Co1 N4 81.05(10)
N2 Co1 N5 91.13(10)
N1 Co1 N5 90.46(11)
N3 Co1 N5 89.67(10)
N4 Co1 N5 88.04(10)
N2 Co1 Cl1 89.82(8)
N1 Co1 Cl1 88.75(8)
N3 Co1 Cl1 91.11(8)
N4 Co1 Cl1 91.03(8)
N5 Co1 Cl1 178.67(7)
N1 O1 H1 109.5
N2 O2 H2 109.5
N3 O3 H3 109.5
N4 O4 H4 109.5
C1 N1 O1 121.7(2)
C1 N1 Co1 116.4(2)
O1 N1 Co1 121.91(19)
C2 N2 O2 120.9(2)
C2 N2 Co1 116.3(2)
O2 N2 Co1 122.86(18)
C5 N3 O3 120.4(2)
C5 N3 Co1 116.5(2)
O3 N3 Co1 122.82(18)
C6 N4 O4 121.2(2)
C6 N4 Co1 116.5(2)
O4 N4 Co1 122.19(19)
C9 N5 C13 118.6(3)
C9 N5 Co1 121.2(2)
C13 N5 Co1 119.8(2)
C18 N6 C15 107.9(4)
C18 N6 B1 126.9(4)
C15 N6 B1 125.1(4)
C18A N6A C15A 106.3(12)
C18A N6A B1A 127.1(12)
C15A N6A B1A 126.4(12)
C21 N7 C24 108.4(5)
C21 N7 B1 126.1(5)
C24 N7 B1 125.5(4)
C21A N7A C24A 105.2(16)
C21A N7A B1A 130.2(16)
C24A N7A B1A 124.6(15)
N1 C1 C2 112.5(2)
N1 C1 C3 122.0(3)
C2 C1 C3 125.4(3)
N2 C2 C1 112.7(3)
N2 C2 C4 121.4(3)
C1 C2 C4 125.8(3)
C1 C3 H3A 109.5
C1 C3 H3B 109.5
H3A C3 H3B 109.5
C1 C3 H3C 109.5
H3A C3 H3C 109.5
H3B C3 H3C 109.5
C2 C4 H4A 109.5
C2 C4 H4B 109.5
H4A C4 H4B 109.5
C2 C4 H4C 109.5
H4A C4 H4C 109.5
H4B C4 H4C 109.5
N3 C5 C6 112.5(2)
N3 C5 C7 122.4(3)
C6 C5 C7 125.1(3)
N4 C6 C5 112.8(2)
N4 C6 C8 123.2(3)
C5 C6 C8 124.0(3)
C5 C7 H7A 109.5
C5 C7 H7B 109.5
H7A C7 H7B 109.5
C5 C7 H7C 109.5
H7A C7 H7C 109.5
H7B C7 H7C 109.5
C6 C8 H8A 109.5
C6 C8 H8B 109.5
H8A C8 H8B 109.5
C6 C8 H8C 109.5
H8A C8 H8C 109.5
H8B C8 H8C 109.5
N5 C9 C10 122.7(3)
N5 C9 H9 118.7
C10 C9 H9 118.7
C9 C10 C11 118.0(3)
C9 C10 C27 121.0(3)
C11 C10 C27 120.9(3)
C9 C10 H10 121.0
C11 C10 H10 121.0
C12 C11 C10 119.3(3)
C12 C11 C14 117.1(3)
C10 C11 C14 123.6(3)
C12 C11 C14A 132.1(6)
C10 C11 C14A 107.0(6)
C13 C12 C11 119.2(3)
C13 C12 C27A 122.7(5)
C11 C12 C27A 114.7(5)
C13 C12 H12 120.4
C11 C12 H12 120.4
N5 C13 C12 122.0(3)
N5 C13 H13 119.0
C12 C13 H13 119.0
C15 C14 C24 122.3(4)
C15 C14 C11 121.2(4)
C24 C14 C11 116.6(4)
C15A C14A C24A 122.4(14)
C15A C14A C11 113.2(12)
C24A C14A C11 122.3(12)
C14 C15 N6 120.3(4)
C14 C15 C16 132.0(4)
N6 C15 C16 107.7(4)
C14A C15A C16A 132.8(14)
C14A C15A N6A 118.0(13)
C16A C15A N6A 109.2(13)
C17 C16 C15 106.2(4)
C17 C16 C19 125.6(5)
C15 C16 C19 128.2(5)
C17A C16A C15A 106.0(14)
C17A C16A C19A 123.9(17)
C15A C16A C19A 130.1(16)
C16 C17 C18 108.6(4)
C16 C17 H17 125.7
C18 C17 H17 125.7
C18A C17A C16A 108.2(13)
C18A C17A H17A 125.9
C16A C17A H17A 125.9
N6 C18 C17 109.5(4)
N6 C18 C20 123.4(4)
C17 C18 C20 127.0(4)
N6A C18A C17A 110.2(13)
N6A C18A C20A 121.7(14)
C17A C18A C20A 128.0(14)
C16 C19 H19A 109.5
C16 C19 H19B 109.5
H19A C19 H19B 109.5
C16 C19 H19C 109.5
H19A C19 H19C 109.5
H19B C19 H19C 109.5
C16A C19A H19D 109.5
C16A C19A H19E 109.5
H19D C19A H19E 109.5
C16A C19A H19F 109.5
H19D C19A H19F 109.5
H19E C19A H19F 109.5
C18 C20 H20A 109.5
C18 C20 H20B 109.5
H20A C20 H20B 109.5
C18 C20 H20C 109.5
H20A C20 H20C 109.5
H20B C20 H20C 109.5
C18A C20A H20D 109.5
C18A C20A H20E 109.5
H20D C20A H20E 109.5
C18A C20A H20F 109.5
H20D C20A H20F 109.5
H20E C20A H20F 109.5
N7 C21 C22 108.3(5)
N7 C21 C25 122.9(5)
C22 C21 C25 128.8(5)
C22A C21A N7A 114.5(19)
C22A C21A C25A 125.7(18)
N7A C21A C25A 119.8(18)
C23 C22 C21 110.1(5)
C23 C22 H22 125.0
C21 C22 H22 125.0
C21A C22A C23A 103.4(19)
C21A C22A H22A 128.3
C23A C22A H22A 128.3
C22 C23 C24 103.9(5)
C22 C23 C26 126.7(5)
C24 C23 C26 129.3(5)
C22A C23A C24A 113.(2)
C22A C23A C26A 122.(2)
C24A C23A C26A 125.5(18)
C14 C24 N7 119.8(4)
C14 C24 C23 130.9(4)
N7 C24 C23 109.3(4)
N7A C24A C23A 103.9(15)
N7A C24A C14A 120.3(15)
C23A C24A C14A 135.6(16)
C21 C25 H25A 109.5
C21 C25 H25B 109.5
H25A C25 H25B 109.5
C21 C25 H25C 109.5
H25A C25 H25C 109.5
H25B C25 H25C 109.5
C21A C25A H25D 109.5
C21A C25A H25E 109.5
H25D C25A H25E 109.5
C21A C25A H25F 109.5
H25D C25A H25F 109.5
H25E C25A H25F 109.5
C23 C26 H26A 109.5
C23 C26 H26B 109.5
H26A C26 H26B 109.5
C23 C26 H26C 109.5
H26A C26 H26C 109.5
H26B C26 H26C 109.5
C23A C26A H26D 109.5
C23A C26A H26E 109.5
H26D C26A H26E 109.5
C23A C26A H26F 109.5
H26D C26A H26F 109.5
H26E C26A H26F 109.5
C10 C27 H27A 109.5
C10 C27 H27B 109.5
H27A C27 H27B 109.5
C10 C27 H27C 109.5
H27A C27 H27C 109.5
H27B C27 H27C 109.5
C12 C27A H27D 109.5
C12 C27A H27E 109.5
H27D C27A H27E 109.5
C12 C27A H27F 109.5
H27D C27A H27F 109.5
H27E C27A H27F 109.5
F1 B1 F2 109.9(4)
F1 B1 N6 109.6(4)
F2 B1 N6 109.8(4)
F1 B1 N7 110.6(5)
F2 B1 N7 110.1(4)
N6 B1 N7 106.9(4)
F1A B1A F2A 108.6(13)
F1A B1A N6A 114.0(13)
F2A B1A N6A 108.5(15)
F1A B1A N7A 109.8(15)
F2A B1A N7A 108.3(13)
N6A B1A N7A 107.5(12)
N9 Co2 N8 81.52(11)
N9 Co2 N11 179.34(11)
N8 Co2 N11 98.35(11)
N9 Co2 N10 98.88(11)
N8 Co2 N10 179.59(12)
N11 Co2 N10 81.24(11)
N9 Co2 N12 90.71(10)
N8 Co2 N12 91.58(10)
N11 Co2 N12 88.65(10)
N10 Co2 N12 88.37(10)
N9 Co2 Cl2 89.10(8)
N8 Co2 Cl2 89.88(7)
N11 Co2 Cl2 91.54(8)
N10 Co2 Cl2 90.17(7)
N12 Co2 Cl2 178.48(8)
N8 O5 H5 109.5
N9 O6 H6 109.5
N10 O7 H7 109.5
N11 O8 H8 109.5
C28 N8 O5 121.2(2)
C28 N8 Co2 116.4(2)
O5 N8 Co2 122.36(19)
C29 N9 O6 121.3(2)
C29 N9 Co2 116.9(2)
O6 N9 Co2 121.79(19)
C32 N10 O7 121.3(3)
C32 N10 Co2 116.1(2)
O7 N10 Co2 122.55(19)
C33 N11 O8 121.0(3)
C33 N11 Co2 116.2(2)
O8 N11 Co2 122.38(19)
C36 N12 C40 118.5(2)
C36 N12 Co2 121.25(19)
C40 N12 Co2 119.51(19)
C45 N13 C42 107.6(3)
C45 N13 B2 126.4(3)
C42 N13 B2 125.2(3)
C45A N13A C42A 104.1(19)
C45A N13A B2A 128.4(19)
C42A N13A B2A 127.(2)
C48 N14 C51 108.0(4)
C48 N14 B2 126.8(4)
C51 N14 B2 125.2(3)
C48A N14A C51A 111.(2)
C48A N14A B2A 129.(2)
C51A N14A B2A 120.(2)
N8 C28 C29 112.6(3)
N8 C28 C30 122.6(3)
C29 C28 C30 124.8(3)
N9 C29 C28 112.5(3)
N9 C29 C31 123.1(3)
C28 C29 C31 124.5(3)
C28 C30 H30A 109.5
C28 C30 H30B 109.5
H30A C30 H30B 109.5
C28 C30 H30C 109.5
H30A C30 H30C 109.5
H30B C30 H30C 109.5
C29 C31 H31A 109.5
C29 C31 H31B 109.5
H31A C31 H31B 109.5
C29 C31 H31C 109.5
H31A C31 H31C 109.5
H31B C31 H31C 109.5
N10 C32 C33 112.9(3)
N10 C32 C34 123.0(3)
C33 C32 C34 124.1(3)
N11 C33 C32 112.7(3)
N11 C33 C35 123.0(3)
C32 C33 C35 124.3(3)
C32 C34 H34A 109.5
C32 C34 H34B 109.5
H34A C34 H34B 109.5
C32 C34 H34C 109.5
H34A C34 H34C 109.5
H34B C34 H34C 109.5
C33 C35 H35A 109.5
C33 C35 H35B 109.5
H35A C35 H35B 109.5
C33 C35 H35C 109.5
H35A C35 H35C 109.5
H35B C35 H35C 109.5
N12 C36 C37 121.9(3)
N12 C36 H36 119.1
C37 C36 H36 119.1
C54A C37 C38 113.0(7)
C54A C37 C36 127.5(8)
C38 C37 C36 119.5(3)
C38 C37 H37 120.3
C36 C37 H37 120.2
C37 C38 C39 119.0(3)
C37 C38 C41 119.5(3)
C39 C38 C41 121.3(3)
C37 C38 C41A 134.5(9)
C39 C38 C41A 105.7(9)
C40 C39 C38 118.0(3)
C40 C39 C54 121.4(3)
C38 C39 C54 120.4(3)
C40 C39 H39 121.0
C38 C39 H39 121.0
N12 C40 C39 122.9(3)
N12 C40 H40 118.6
C39 C40 H40 118.6
C51 C41 C42 122.0(3)
C51 C41 C38 118.9(3)
C42 C41 C38 118.8(3)
C51A C41A C42A 126.(2)
C51A C41A C38 108.8(18)
C42A C41A C38 124.0(19)
C41 C42 N13 119.7(4)
C41 C42 C43 132.1(4)
N13 C42 C43 108.2(3)
C41A C42A C43A 134.(2)
C41A C42A N13A 117.(2)
C43A C42A N13A 109.(2)
C44 C43 C42 106.0(4)
C44 C43 C46 124.2(5)
C42 C43 C46 129.7(5)
C44A C43A C42A 105.(2)
C44A C43A C46A 131.(3)
C42A C43A C46A 124.(3)
C43 C44 C45 108.4(4)
C43 C44 H44 125.8
C45 C44 H44 125.8
C45A C44A C43A 109.(2)
C45A C44A H44A 125.6
C43A C44A H44A 125.6
N13 C45 C44 109.7(3)
N13 C45 C47 122.7(4)
C44 C45 C47 127.5(4)
C44A C45A N13A 113.(2)
C44A C45A C47A 127.(2)
N13A C45A C47A 120.(2)
C43 C46 H46A 109.5
C43 C46 H46B 109.5
H46A C46 H46B 109.5
C43 C46 H46C 109.5
H46A C46 H46C 109.5
H46B C46 H46C 109.5
C43A C46A H46D 109.5
C43A C46A H46E 109.5
H46D C46A H46E 109.5
C43A C46A H46F 109.5
H46D C46A H46F 109.5
H46E C46A H46F 109.5
C45 C47 H47A 109.5
C45 C47 H47B 109.5
H47A C47 H47B 109.5
C45 C47 H47C 109.5
H47A C47 H47C 109.5
H47B C47 H47C 109.5
C45A C47A H47D 109.5
C45A C47A H47E 109.5
H47D C47A H47E 109.5
C45A C47A H47F 109.5
H47D C47A H47F 109.5
H47E C47A H47F 109.5
N14 C48 C49 108.8(4)
N14 C48 C52 123.2(4)
C49 C48 C52 127.9(4)
N14A C48A C49A 116.(3)
N14A C48A C52A 123.(3)
C49A C48A C52A 121.(3)
C50 C49 C48 109.1(4)
C50 C49 H49 125.5
C48 C49 H49 125.5
C48A C49A C50A 102.(3)
C48A C49A H49A 128.8
C50A C49A H49A 128.8
C49 C50 C51 106.7(4)
C49 C50 C53 125.0(4)
C51 C50 C53 128.4(4)
C51A C50A C53A 127.(2)
C51A C50A C49A 104.(2)
C53A C50A C49A 129.(2)
C41 C51 N14 119.9(3)
C41 C51 C50 132.4(4)
N14 C51 C50 107.3(3)
C41A C51A C50A 134.(2)
C41A C51A N14A 120.(2)
C50A C51A N14A 107.(2)
C48 C52 H52A 109.5
C48 C52 H52B 109.5
H52A C52 H52B 109.5
C48 C52 H52C 109.5
H52A C52 H52C 109.5
H52B C52 H52C 109.5
C48A C52A H52D 109.5
C48A C52A H52E 109.5
H52D C52A H52E 109.5
C48A C52A H52F 109.5
H52D C52A H52F 109.5
H52E C52A H52F 109.5
C50 C53 H53A 109.5
C50 C53 H53B 109.5
H53A C53 H53B 109.5
C50 C53 H53C 109.5
H53A C53 H53C 109.5
H53B C53 H53C 109.5
C50A C53A H53D 109.5
C50A C53A H53E 109.5
H53D C53A H53E 109.5
C50A C53A H53F 109.5
H53D C53A H53F 109.5
H53E C53A H53F 109.5
C39 C54 H54A 109.5
C39 C54 H54B 109.5
H54A C54 H54B 109.5
C39 C54 H54C 109.5
H54A C54 H54C 109.5
H54B C54 H54C 109.5
C37 C54A H54D 109.5
C37 C54A H54E 109.5
H54D C54A H54E 109.5
C37 C54A H54F 109.5
H54D C54A H54F 109.5
H54E C54A H54F 109.5
F3 B2 F4 109.7(3)
F3 B2 N13 110.0(4)
F4 B2 N13 110.7(3)
F3 B2 N14 109.9(3)
F4 B2 N14 109.5(4)
N13 B2 N14 107.0(3)
F3A B2A F4A 110.(2)
F3A B2A N13A 114.(3)
F4A B2A N13A 112.(2)
F3A B2A N14A 107.(2)
F4A B2A N14A 104.(2)
N13A B2A N14A 109.2(19)

loop_
_geom_bond_atom_site_label_1
_geom_bond_atom_site_label_2
_geom_bond_distance
Co1 N2 1.876(2)
Co1 N1 1.881(2)
Co1 N3 1.897(2)
Co1 N4 1.903(2)
Co1 N5 1.961(2)
Co1 Cl1 2.2234(8)
F1 B1 1.389(6)
F1A B1A 1.37(2)
F2 B1 1.396(6)
F2A B1A 1.41(2)
O1 N1 1.332(3)
O1 H1 0.84
O2 N2 1.333(3)
O2 H2 0.84
O3 N3 1.340(3)
O3 H3 0.84
O4 N4 1.343(3)
O4 H4 0.84
N1 C1 1.294(4)
N2 C2 1.300(4)
N3 C5 1.299(4)
N4 C6 1.294(4)
N5 C9 1.342(4)
N5 C13 1.351(4)
N6 C18 1.344(6)
N6 C15 1.403(6)
N6 B1 1.550(7)
N6A C18A 1.357(18)
N6A C15A 1.412(19)
N6A B1A 1.51(2)
N7 C21 1.340(7)
N7 C24 1.403(7)
N7 B1 1.553(7)
N7A C21A 1.35(2)
N7A C24A 1.38(2)
N7A B1A 1.53(2)
C1 C2 1.465(4)
C1 C3 1.490(4)
C2 C4 1.494(4)
C3 H3A 0.98
C3 H3B 0.98
C3 H3C 0.98
C4 H4A 0.98
C4 H4B 0.98
C4 H4C 0.98
C5 C6 1.470(4)
C5 C7 1.492(4)
C6 C8 1.493(4)
C7 H7A 0.98
C7 H7B 0.98
C7 H7C 0.98
C8 H8A 0.98
C8 H8B 0.98
C8 H8C 0.98
C9 C10 1.392(4)
C9 H9 0.95
C10 C11 1.392(4)
C10 C27 1.467(5)
C10 H10 0.95
C11 C12 1.389(5)
C11 C14 1.485(5)
C11 C14A 1.607(15)
C12 C13 1.379(4)
C12 C27A 1.498(9)
C12 H12 0.95
C13 H13 0.95
C14 C15 1.391(6)
C14 C24 1.392(6)
C14A C15A 1.38(2)
C14A C24A 1.40(2)
C15 C16 1.432(6)
C15A C16A 1.40(2)
C16 C17 1.374(6)
C16 C19 1.492(7)
C16A C17A 1.40(2)
C16A C19A 1.48(2)
C17 C18 1.400(7)
C17 H17 0.95
C17A C18A 1.39(2)
C17A H17A 0.95
C18 C20 1.492(6)
C18A C20A 1.52(2)
C19 H19A 0.98
C19 H19B 0.98
C19 H19C 0.98
C19A H19D 0.98
C19A H19E 0.98
C19A H19F 0.98
C20 H20A 0.98
C20 H20B 0.98
C20 H20C 0.98
C20A H20D 0.98
C20A H20E 0.98
C20A H20F 0.98
C21 C22 1.410(9)
C21 C25 1.484(9)
C21A C22A 1.31(3)
C21A C25A 1.53(3)
C22 C23 1.396(9)
C22 H22 0.95
C22A C23A 1.32(3)
C22A H22A 0.95
C23 C24 1.430(7)
C23 C26 1.504(10)
C23A C24A 1.38(2)
C23A C26A 1.54(3)
C25 H25A 0.98
C25 H25B 0.98
C25 H25C 0.98
C25A H25D 0.98
C25A H25E 0.98
C25A H25F 0.98
C26 H26A 0.98
C26 H26B 0.98
C26 H26C 0.98
C26A H26D 0.98
C26A H26E 0.98
C26A H26F 0.98
C27 H27A 0.98
C27 H27B 0.98
C27 H27C 0.98
C27A H27D 0.98
C27A H27E 0.98
C27A H27F 0.98
Co2 N9 1.879(2)
Co2 N8 1.888(2)
Co2 N11 1.896(2)
Co2 N10 1.898(3)
Co2 N12 1.958(2)
Co2 Cl2 2.2117(7)
F3 B2 1.384(5)
F3A B2A 1.36(3)
F4 B2 1.396(5)
F4A B2A 1.42(3)
O5 N8 1.337(3)
O5 H5 0.84
O6 N9 1.339(3)
O6 H6 0.84
O7 N10 1.340(3)
O7 H7 0.84
O8 N11 1.347(3)
O8 H8 0.84
N8 C28 1.293(4)
N9 C29 1.290(4)
N10 C32 1.300(4)
N11 C33 1.297(4)
N12 C36 1.337(4)
N12 C40 1.344(4)
N13 C45 1.348(5)
N13 C42 1.400(5)
N13 B2 1.538(5)
N13A C45A 1.35(3)
N13A C42A 1.43(3)
N13A B2A 1.44(4)
N14 C48 1.347(6)
N14 C51 1.394(5)
N14 B2 1.552(6)
N14A C48A 1.29(3)
N14A C51A 1.44(3)
N14A B2A 1.64(3)
C28 C29 1.469(4)
C28 C30 1.493(5)
C29 C31 1.485(4)
C30 H30A 0.98
C30 H30B 0.98
C30 H30C 0.98
C31 H31A 0.98
C31 H31B 0.98
C31 H31C 0.98
C32 C33 1.465(5)
C32 C34 1.496(4)
C33 C35 1.493(4)
C34 H34A 0.98
C34 H34B 0.98
C34 H34C 0.98
C35 H35A 0.98
C35 H35B 0.98
C35 H35C 0.98
C36 C37 1.383(4)
C36 H36 0.95
C37 C54A 1.344(14)
C37 C38 1.380(4)
C37 H37 0.95
C38 C39 1.389(4)
C38 C41 1.500(5)
C38 C41A 1.51(2)
C39 C40 1.386(4)
C39 C54 1.475(4)
C39 H39 0.95
C40 H40 0.95
C41 C51 1.389(5)
C41 C42 1.391(5)
C41A C51A 1.34(3)
C41A C42A 1.39(3)
C42 C43 1.424(6)
C42A C43A 1.42(3)
C43 C44 1.383(6)
C43 C46 1.490(7)
C43A C44A 1.39(4)
C43A C46A 1.46(4)
C44 C45 1.395(6)
C44 H44 0.95
C44A C45A 1.33(3)
C44A H44A 0.95
C45 C47 1.496(5)
C45A C47A 1.52(3)
C46 H46A 0.98
C46 H46B 0.98
C46 H46C 0.98
C46A H46D 0.98
C46A H46E 0.98
C46A H46F 0.98
C47 H47A 0.98
C47 H47B 0.98
C47 H47C 0.98
C47A H47D 0.98
C47A H47E 0.98
C47A H47F 0.98
C48 C49 1.413(6)
C48 C52 1.477(7)
C48A C49A 1.32(4)
C48A C52A 1.61(5)
C49 C50 1.340(7)
C49 H49 0.95
C49A C50A 1.62(4)
C49A H49A 0.95
C50 C51 1.444(6)
C50 C53 1.479(6)
C50A C51A 1.41(3)
C50A C53A 1.62(4)
C52 H52A 0.98
C52 H52B 0.98
C52 H52C 0.98
C52A H52D 0.98
C52A H52E 0.98
C52A H52F 0.98
C53 H53A 0.98
C53 H53B 0.98
C53 H53C 0.98
C53A H53D 0.98
C53A H53E 0.98
C53A H53F 0.98
C54 H54A 0.98
C54 H54B 0.98
C54 H54C 0.98
C54A H54D 0.98
C54A H54E 0.98
C54A H54F 0.98

loop_
_geom_torsion_atom_site_label_1
_geom_torsion_atom_site_label_2
_geom_torsion_atom_site_label_3
_geom_torsion_atom_site_label_4
_geom_torsion
N2 Co1 N1 C1 -3.1(2)
N4 Co1 N1 C1 176.1(2)
N5 Co1 N1 C1 88.0(2)
Cl1 Co1 N1 C1 -93.1(2)
N2 Co1 N1 O1 177.1(2)
N4 Co1 N1 O1 -3.7(2)
N5 Co1 N1 O1 -91.8(2)
Cl1 Co1 N1 O1 87.1(2)
N1 Co1 N2 C2 2.0(2)
N3 Co1 N2 C2 -178.2(2)
N5 Co1 N2 C2 -88.3(2)
Cl1 Co1 N2 C2 90.7(2)
N1 Co1 N2 O2 -176.6(2)
N3 Co1 N2 O2 3.3(2)
N5 Co1 N2 O2 93.1(2)
Cl1 Co1 N2 O2 -87.8(2)
N2 Co1 N3 C5 171.8(2)
N4 Co1 N3 C5 -7.4(2)
N5 Co1 N3 C5 80.7(2)
Cl1 Co1 N3 C5 -98.2(2)
N2 Co1 N3 O3 -2.3(2)
N4 Co1 N3 O3 178.6(2)
N5 Co1 N3 O3 -93.4(2)
Cl1 Co1 N3 O3 87.7(2)
O1 N1 C1 C2 -176.7(3)
Co1 N1 C1 C2 3.5(3)
O1 N1 C1 C3 2.4(5)
Co1 N1 C1 C3 -177.4(3)
O2 N2 C2 C1 177.9(2)
Co1 N2 C2 C1 -0.6(3)
O2 N2 C2 C4 0.5(4)
Co1 N2 C2 C4 -178.1(2)
N1 C1 C2 N2 -1.8(4)
C3 C1 C2 N2 179.1(3)
N1 C1 C2 C4 175.5(3)
C3 C1 C2 C4 -3.6(5)
O3 N3 C5 C6 -178.3(2)
Co1 N3 C5 C6 7.4(3)
O3 N3 C5 C7 3.2(4)
Co1 N3 C5 C7 -171.0(2)
O4 N4 C6 C5 179.5(2)
Co1 N4 C6 C5 -3.4(3)
O4 N4 C6 C8 0.1(4)
Co1 N4 C6 C8 177.3(2)
N3 C5 C6 N4 -2.6(4)
C7 C5 C6 N4 175.8(3)
N3 C5 C6 C8 176.7(3)
C7 C5 C6 C8 -4.9(5)
C13 N5 C9 C10 5.3(4)
Co1 N5 C9 C10 -167.4(2)
N5 C9 C10 C11 -1.8(5)
N5 C9 C10 C27 175.5(3)
C9 C10 C11 C12 -2.7(5)
C27 C10 C11 C12 180.0(3)
C9 C10 C11 C14 174.9(3)
C27 C10 C11 C14 -2.5(5)
C9 C10 C11 C14A 164.7(6)
C27 C10 C11 C14A -12.6(7)
C10 C11 C12 C13 3.5(5)
C14 C11 C12 C13 -174.2(3)
C14A C11 C12 C13 -160.1(8)
C10 C11 C12 C27A 163.0(9)
C14 C11 C12 C27A -14.7(9)
C14A C11 C12 C27A -0.6(12)
C9 N5 C13 C12 -4.4(4)
Co1 N5 C13 C12 168.4(2)
C11 C12 C13 N5 0.1(5)
C27A C12 C13 N5 -157.7(10)
C12 C11 C14 C15 -92.8(5)
C10 C11 C14 C15 89.6(5)
C14A C11 C14 C15 121.(2)
C12 C11 C14 C24 88.8(4)
C10 C11 C14 C24 -88.8(4)
C14A C11 C14 C24 -57.5(18)
C12 C11 C14A C15A -93.5(12)
C10 C11 C14A C15A 101.4(11)
C14 C11 C14A C15A -51.7(17)
C12 C11 C14A C24A 70.4(16)
C10 C11 C14A C24A -94.7(13)
C14 C11 C14A C24A 112.(2)
C24 C14 C15 N6 -0.1(7)
C11 C14 C15 N6 -178.5(4)
C24 C14 C15 C16 -179.6(5)
C11 C14 C15 C16 2.1(7)
C18 N6 C15 C14 -179.3(4)
B1 N6 C15 C14 2.1(7)
C18 N6 C15 C16 0.3(5)
B1 N6 C15 C16 -178.3(4)
C24A C14A C15A C16A -174.0(16)
C11 C14A C15A C16A -10.(2)
C24A C14A C15A N6A 6.(2)
C11 C14A C15A N6A 170.2(11)
C18A N6A C15A C14A 177.9(13)
B1A N6A C15A C14A -7.(2)
C18A N6A C15A C16A -1.8(17)
B1A N6A C15A C16A 173.2(15)
C14 C15 C16 C17 179.1(5)
N6 C15 C16 C17 -0.4(5)
C14 C15 C16 C19 -2.5(9)
N6 C15 C16 C19 178.0(5)
C14A C15A C16A C17A -179.0(16)
N6A C15A C16A C17A 0.6(16)
C14A C15A C16A C19A -1.(3)
N6A C15A C16A C19A 178.9(18)
C15 C16 C17 C18 0.4(5)
C19 C16 C17 C18 -178.0(5)
C15A C16A C17A C18A 0.8(17)
C19A C16A C17A C18A -177.7(17)
C15 N6 C18 C17 0.0(5)
B1 N6 C18 C17 178.6(4)
C15 N6 C18 C20 -179.5(5)
B1 N6 C18 C20 -1.0(8)
C16 C17 C18 N6 -0.3(6)
C16 C17 C18 C20 179.2(5)
C15A N6A C18A C17A 2.3(17)
B1A N6A C18A C17A -172.7(15)
C15A N6A C18A C20A -175.5(14)
B1A N6A C18A C20A 10.(2)
C16A C17A C18A N6A -2.0(18)
C16A C17A C18A C20A 175.7(15)
C24 N7 C21 C22 -0.2(6)
B1 N7 C21 C22 -179.1(5)
C24 N7 C21 C25 -178.6(5)
B1 N7 C21 C25 2.5(9)
C24A N7A C21A C22A 1.(2)
B1A N7A C21A C22A -178.8(19)
C24A N7A C21A C25A -178.6(17)
B1A N7A C21A C25A 1.(3)
N7 C21 C22 C23 0.1(7)
C25 C21 C22 C23 178.4(6)
N7A C21A C22A C23A 2.(2)
C25A C21A C22A C23A -178.2(19)
C21 C22 C23 C24 0.0(7)
C21 C22 C23 C26 179.6(5)
C21A C22A C23A C24A -5.(2)
C21A C22A C23A C26A 176.3(18)
C15 C14 C24 N7 -0.4(7)
C11 C14 C24 N7 178.1(4)
C15 C14 C24 C23 179.3(5)
C11 C14 C24 C23 -2.3(7)
C21 N7 C24 C14 179.9(4)
B1 N7 C24 C14 -1.1(7)
C21 N7 C24 C23 0.2(6)
B1 N7 C24 C23 179.2(4)
C22 C23 C24 C14 -179.8(5)
C26 C23 C24 C14 0.6(9)
C22 C23 C24 N7 -0.1(6)
C26 C23 C24 N7 -179.7(5)
C21A N7A C24A C23A -3.8(18)
B1A N7A C24A C23A 176.3(16)
C21A N7A C24A C14A 171.6(15)
B1A N7A C24A C14A -8.(2)
C22A C23A C24A N7A 5.(2)
C26A C23A C24A N7A -175.5(17)
C22A C23A C24A C14A -169.(2)
C26A C23A C24A C14A 10.(3)
C15A C14A C24A N7A 1.(2)
C11 C14A C24A N7A -161.5(13)
C15A C14A C24A C23A 174.6(18)
C11 C14A C24A C23A 12.(3)
C18 N6 B1 F1 -61.4(6)
C15 N6 B1 F1 116.9(5)
C18 N6 B1 F2 59.3(6)
C15 N6 B1 F2 -122.4(5)
C18 N6 B1 N7 178.6(4)
C15 N6 B1 N7 -3.0(6)
C21 N7 B1 F1 62.1(6)
C24 N7 B1 F1 -116.7(5)
C21 N7 B1 F2 -59.5(7)
C24 N7 B1 F2 121.7(5)
C21 N7 B1 N6 -178.7(5)
C24 N7 B1 N6 2.6(6)
C18A N6A B1A F1A -63.(2)
C15A N6A B1A F1A 122.6(16)
C18A N6A B1A F2A 58.(2)
C15A N6A B1A F2A -116.2(16)
C18A N6A B1A N7A 174.7(15)
C15A N6A B1A N7A 1.(2)
C21A N7A B1A F1A 63.(2)
C24A N7A B1A F1A -117.4(16)
C21A N7A B1A F2A -56.(2)
C24A N7A B1A F2A 124.2(16)
C21A N7A B1A N6A -172.8(17)
C24A N7A B1A N6A 7.(2)
N9 Co2 N8 C28 -2.4(2)
N11 Co2 N8 C28 177.0(2)
N12 Co2 N8 C28 88.1(2)
Cl2 Co2 N8 C28 -91.5(2)
N9 Co2 N8 O5 176.5(2)
N11 Co2 N8 O5 -4.2(2)
N12 Co2 N8 O5 -93.0(2)
Cl2 Co2 N8 O5 87.4(2)
N8 Co2 N9 C29 3.3(2)
N10 Co2 N9 C29 -176.7(2)
N12 Co2 N9 C29 -88.2(2)
Cl2 Co2 N9 C29 93.3(2)
N8 Co2 N9 O6 -177.4(2)
N10 Co2 N9 O6 2.6(2)
N12 Co2 N9 O6 91.1(2)
Cl2 Co2 N9 O6 -87.4(2)
N9 Co2 N10 C32 171.8(2)
N11 Co2 N10 C32 -7.5(2)
N12 Co2 N10 C32 81.4(2)
Cl2 Co2 N10 C32 -99.1(2)
N9 Co2 N10 O7 -4.8(2)
N11 Co2 N10 O7 175.9(2)
N12 Co2 N10 O7 -95.3(2)
Cl2 Co2 N10 O7 84.3(2)
N8 Co2 N11 C33 -171.0(2)
N10 Co2 N11 C33 9.0(2)
N12 Co2 N11 C33 -79.6(2)
Cl2 Co2 N11 C33 98.9(2)
N8 Co2 N11 O8 1.8(2)
N10 Co2 N11 O8 -178.3(2)
N12 Co2 N11 O8 93.2(2)
Cl2 Co2 N11 O8 -88.3(2)
O5 N8 C28 C29 -177.7(2)
Co2 N8 C28 C29 1.2(3)
O5 N8 C28 C30 0.2(5)
Co2 N8 C28 C30 179.1(3)
O6 N9 C29 C28 177.3(2)
Co2 N9 C29 C28 -3.5(3)
O6 N9 C29 C31 -1.7(5)
Co2 N9 C29 C31 177.6(3)
N8 C28 C29 N9 1.4(4)
C30 C28 C29 N9 -176.4(3)
N8 C28 C29 C31 -179.6(3)
C30 C28 C29 C31 2.5(5)
O7 N10 C32 C33 -178.3(2)
Co2 N10 C32 C33 5.0(3)
O7 N10 C32 C34 0.7(4)
Co2 N10 C32 C34 -176.0(2)
O8 N11 C33 C32 178.6(2)
Co2 N11 C33 C32 -8.6(3)
O8 N11 C33 C35 -3.3(4)
Co2 N11 C33 C35 169.6(2)
N10 C32 C33 N11 2.3(4)
C34 C32 C33 N11 -176.7(3)
N10 C32 C33 C35 -175.8(3)
C34 C32 C33 C35 5.2(5)
C40 N12 C36 C37 -2.7(4)
Co2 N12 C36 C37 167.6(2)
N12 C36 C37 C54A -178.9(10)
N12 C36 C37 C38 -0.6(5)
C54A C37 C38 C39 -178.3(8)
C36 C37 C38 C39 3.2(5)
C54A C37 C38 C41 5.9(9)
C36 C37 C38 C41 -172.6(3)
C54A C37 C38 C41A -9.5(16)
C36 C37 C38 C41A 172.0(14)
C37 C38 C39 C40 -2.5(5)
C41 C38 C39 C40 173.3(3)
C41A C38 C39 C40 -174.2(10)
C37 C38 C39 C54 -177.4(3)
C41 C38 C39 C54 -1.6(5)
C41A C38 C39 C54 10.9(11)
C36 N12 C40 C39 3.5(5)
Co2 N12 C40 C39 -167.0(2)
C38 C39 C40 N12 -0.9(5)
C54 C39 C40 N12 174.0(3)
C37 C38 C41 C51 95.8(4)
C39 C38 C41 C51 -79.9(5)
C41A C38 C41 C51 -119.(3)
C37 C38 C41 C42 -90.8(4)
C39 C38 C41 C42 93.4(4)
C41A C38 C41 C42 54.(3)
C37 C38 C41A C51A 97.9(18)
C39 C38 C41A C51A -92.2(16)
C41 C38 C41A C51A 54.(3)
C37 C38 C41A C42A -73.(2)
C39 C38 C41A C42A 97.(2)
C41 C38 C41A C42A -117.(4)
C51 C41 C42 N13 -6.4(6)
C38 C41 C42 N13 -179.5(3)
C51 C41 C42 C43 173.4(4)
C38 C41 C42 C43 0.3(7)
C45 N13 C42 C41 -178.6(4)
B2 N13 C42 C41 11.5(6)
C45 N13 C42 C43 1.6(5)
B2 N13 C42 C43 -168.3(4)
C51A C41A C42A C43A -180.(3)
C38 C41A C42A C43A -11.(4)
C51A C41A C42A N13A -1.(3)
C38 C41A C42A N13A 168.3(18)
C45A N13A C42A C41A -179.(2)
B2A N13A C42A C41A 1.(4)
C45A N13A C42A C43A 0.(3)
B2A N13A C42A C43A -180.(2)
C41 C42 C43 C44 178.9(4)
N13 C42 C43 C44 -1.3(5)
C41 C42 C43 C46 -2.3(9)
N13 C42 C43 C46 177.5(6)
C41A C42A C43A C44A -178.(3)
N13A C42A C43A C44A 3.(3)
C41A C42A C43A C46A -7.(5)
N13A C42A C43A C46A 174.(3)
C42 C43 C44 C45 0.6(5)
C46 C43 C44 C45 -178.3(6)
C42A C43A C44A C45A -5.(3)
C46A C43A C44A C45A -175.(4)
C42 N13 C45 C44 -1.3(5)
B2 N13 C45 C44 168.5(4)
C42 N13 C45 C47 176.7(4)
B2 N13 C45 C47 -13.5(6)
C43 C44 C45 N13 0.5(5)
C43 C44 C45 C47 -177.4(4)
C43A C44A C45A N13A 6.(3)
C43A C44A C45A C47A -179.(2)
C42A N13A C45A C44A -4.(3)
B2A N13A C45A C44A 176.(3)
C42A N13A C45A C47A -179.(2)
B2A N13A C45A C47A 1.(4)
C51 N14 C48 C49 -1.1(5)
B2 N14 C48 C49 179.2(4)
C51 N14 C48 C52 176.3(4)
B2 N14 C48 C52 -3.4(7)
C51A N14A C48A C49A -7.(4)
B2A N14A C48A C49A 178.(3)
C51A N14A C48A C52A 177.(3)
B2A N14A C48A C52A 2.(5)
N14 C48 C49 C50 -1.0(6)
C52 C48 C49 C50 -178.2(5)
N14A C48A C49A C50A 7.(4)
C52A C48A C49A C50A -177.(3)
C48 C49 C50 C51 2.5(5)
C48 C49 C50 C53 -177.2(4)
C48A C49A C50A C51A -5.(3)
C48A C49A C50A C53A 173.(3)
C42 C41 C51 N14 -3.1(6)
C38 C41 C51 N14 170.0(3)
C42 C41 C51 C50 -175.5(4)
C38 C41 C51 C50 -2.4(7)
C48 N14 C51 C41 -171.5(4)
B2 N14 C51 C41 8.2(6)
C48 N14 C51 C50 2.6(5)
B2 N14 C51 C50 -177.7(4)
C49 C50 C51 C41 169.9(5)
C53 C50 C51 C41 -10.4(8)
C49 C50 C51 N14 -3.2(5)
C53 C50 C51 N14 176.5(4)
C42A C41A C51A C50A 179.(2)
C38 C41A C51A C50A 8.(3)
C42A C41A C51A N14A 2.(3)
C38 C41A C51A N14A -168.0(17)
C53A C50A C51A C41A 7.(4)
C49A C50A C51A C41A -176.(3)
C53A C50A C51A N14A -177.(2)
C49A C50A C51A N14A 1.(2)
C48A N14A C51A C41A 180.(2)
B2A N14A C51A C41A -4.(3)
C48A N14A C51A C50A 3.(3)
B2A N14A C51A C50A 179.(2)
C45 N13 B2 F3 -55.1(5)
C42 N13 B2 F3 113.0(4)
C45 N13 B2 F4 66.3(5)
C42 N13 B2 F4 -125.6(4)
C45 N13 B2 N14 -174.4(4)
C42 N13 B2 N14 -6.3(5)
C48 N14 B2 F3 56.7(5)
C51 N14 B2 F3 -122.9(4)
C48 N14 B2 F4 -63.8(5)
C51 N14 B2 F4 116.6(4)
C48 N14 B2 N13 176.1(4)
C51 N14 B2 N13 -3.5(5)
C45A N13A B2A F3A -63.(4)
C42A N13A B2A F3A 117.(3)
C45A N13A B2A F4A 63.(3)
C42A N13A B2A F4A -117.(2)
C45A N13A B2A N14A 178.(2)
C42A N13A B2A N14A -2.(4)
C48A N14A B2A F3A 55.(4)
C51A N14A B2A F3A -120.(2)
C48A N14A B2A F4A -61.(3)
C51A N14A B2A F4A 123.(2)
C48A N14A B2A N13A 179.(3)
C51A N14A B2A N13A 3.(3)
